data_7245839
loop_
_publ_author_name
'Geng, Jun'
'Lin, Hongyan'
'Li, Xiaohui'
'Lu, Junjun'
'Wang, XiuLi'

_publ_section_title
;
 Improvement of the fluorescent sensing biomarker 3-nitrotyrosine for a
 new luminescent coordination polymer by size regulation
;
_journal_name_full CrystEngComm
_journal_paper_doi 10.1039/D2CE01397E
_journal_year 2022
_chemical_formula_moiety 'C44 H30 Cd3 N4 O16, 2(H2 O)'
_chemical_formula_sum 'C44 H34 Cd3 N4 O18'
_chemical_formula_weight 1243.95
_space_group_crystal_system triclinic
_space_group_IT_number 2
_space_group_name_Hall '-P 1'
_space_group_name_H-M_alt 'P -1'
_atom_sites_solution_hydrogens mixed
_atom_sites_solution_primary iterative
_audit_creation_date 2022-04-08
_audit_creation_method
;
Olex2 1.3-alpha
(compiled 2020.11.12 svn.r5f609507 for OlexSys, GUI svn.r6408)
;
_audit_update_record
;
2022-06-15 deposited with the CCDC.	2022-10-24 downloaded from the CCDC.
;
_cell_angle_alpha 100.645(2)
_cell_angle_beta 99.837(2)
_cell_angle_gamma 116.544(2)
_cell_formula_units_Z 1
_cell_length_a 9.7026(12)
_cell_length_b 9.9293(13)
_cell_length_c 12.8415(16)
_cell_measurement_reflns_used 1217
_cell_measurement_temperature 296.15
_cell_measurement_theta_max 22.56
_cell_measurement_theta_min 2.40
_cell_volume 1041.5(2)
_computing_cell_refinement 'SAINT+ Ver. 2016.5-0 (Bruker-AXS, 2016)'
_computing_data_collection 'APEX3 Ver. 2016.5-0 (Bruker-AXS, 2016)'
_computing_data_reduction 'SAINT+ Ver. 2016.5-0 (Bruker-AXS, 2016)'
_computing_molecular_graphics 'Olex2 1.3-alpha (Dolomanov et al., 2009)'
_computing_publication_material 'Olex2 1.3-alpha (Dolomanov et al., 2009)'
_computing_structure_refinement 'SHELXL 2018/3 (Sheldrick, 2015)'
_computing_structure_solution 'olex2.solve 1.3-alpha (Bourhis et al., 2015)'
_diffrn_ambient_temperature 296.15
_diffrn_detector 'charge-coupled device (CCD) area detector'
_diffrn_detector_area_resol_mean 7.9
_diffrn_detector_type 'Bruker APEX II'
_diffrn_measured_fraction_theta_full 0.989
_diffrn_measured_fraction_theta_max 0.989
_diffrn_measurement_device 'three-circle diffractometer'
_diffrn_measurement_device_type 'Bruker APEX-II CCD'
_diffrn_measurement_method '\f and \w scans'
_diffrn_radiation_collimation 'focusing mirrors'
_diffrn_radiation_detector 'Bruker APEX II'
_diffrn_radiation_monochromator 'mirror optics'
_diffrn_radiation_probe x-ray
_diffrn_radiation_type 'Mo K\a'
_diffrn_radiation_wavelength 0.71073
_diffrn_radiation_xray_symbol K-L~3~
_diffrn_reflns_av_R_equivalents 0.0358
_diffrn_reflns_av_unetI/netI 0.0793
_diffrn_reflns_Laue_measured_fraction_full 0.989
_diffrn_reflns_Laue_measured_fraction_max 0.989
_diffrn_reflns_limit_h_max 11
_diffrn_reflns_limit_h_min -11
_diffrn_reflns_limit_k_max 11
_diffrn_reflns_limit_k_min -11
_diffrn_reflns_limit_l_max 11
_diffrn_reflns_limit_l_min -15
_diffrn_reflns_number 5766
_diffrn_reflns_point_group_measured_fraction_full 0.989
_diffrn_reflns_point_group_measured_fraction_max 0.989
_diffrn_reflns_theta_full 25.084
_diffrn_reflns_theta_max 25.084
_diffrn_reflns_theta_min 1.685
_diffrn_source 'microfocus sealed X-ray tube'
_diffrn_source_current 30.0
_diffrn_source_power 1.2
_diffrn_source_type 'Incoatec I\ms'
_diffrn_source_voltage 40.0
_diffrn_standards_number 0
_exptl_absorpt_coefficient_mu 1.606
_exptl_absorpt_correction_T_max 0.87
_exptl_absorpt_correction_T_min 0.86
_exptl_absorpt_correction_type multi-scan
_exptl_absorpt_process_details
;
SADABS-2016/2 (Krause et al., 2015) was used for absorption correction.
;
_exptl_crystal_colour yellow
_exptl_crystal_colour_primary yellow
_exptl_crystal_density_diffrn 1.983
_exptl_crystal_density_method 'not measured'
_exptl_crystal_description block
_exptl_crystal_F_000 614
_exptl_crystal_size_max 0.43
_exptl_crystal_size_mid 0.22
_exptl_crystal_size_min 0.05
_refine_diff_density_max 0.950
_refine_diff_density_min -1.746
_refine_diff_density_rms 0.164
_refine_ls_extinction_method none
_refine_ls_goodness_of_fit_ref 1.037
_refine_ls_hydrogen_treatment constr
_refine_ls_matrix_type full
_refine_ls_number_parameters 313
_refine_ls_number_reflns 3671
_refine_ls_number_restraints 3
_refine_ls_restrained_S_all 1.053
_refine_ls_R_factor_all 0.0844
_refine_ls_R_factor_gt 0.0501
_refine_ls_shift/su_max 0.001
_refine_ls_shift/su_mean 0.000
_refine_ls_structure_factor_coef Fsqd
_refine_ls_weighting_details 'w=1/[\s^2^(Fo^2^)+(0.0590P)^2^+3.4226P] where P=(Fo^2^+2Fc^2^)/3'
_refine_ls_weighting_scheme calc
_refine_ls_wR_factor_gt 0.1202
_refine_ls_wR_factor_ref 0.1373
_reflns_Friedel_coverage 0.000
_reflns_number_gt 2547
_reflns_number_total 3671
_reflns_threshold_expression 'I > 2\s(I)'
_cod_data_source_file d2ce01397e2.cif
_cod_data_source_block l1cd
_cod_database_code 7245839
_shelx_shelxl_version_number 2018/3
_shelx_space_group_comment
;
The symmetry employed for this shelxl refinement is uniquely defined
by the following loop, which should always be used as a source of
symmetry information in preference to the above space-group names.
They are only intended as comments.
;
_olex2_refinement_description
;
1. Fixed Uiso
 At 1.2 times of:
  All C(H) groups, All N(H) groups
 At 1.5 times of:
  All O(H,H) groups
2. Restrained distances
 H1Wa-H3b
 2.2 with sigma of 0.02
 H1Wb-H3b
 2.2 with sigma of 0.02
 H2-H18
 2.2 with sigma of 0.02
3.a Riding coordinates:
 O1W(H1Wa,H1Wb)
3.b Secondary CH2 refined with riding coordinates:
 O3(H3a,H3b)
3.c Aromatic/amide H refined with riding coordinates:
 N2(H2), C1(H1), C6(H6), C7(H7), C11(H11), C14(H14), C15(H15), C16(H16),
 C17(H17), C18(H18), C20(H20), C21(H21), C22(H22)
;
_olex2_submission_special_instructions 'No special instructions were received'

loop_
_space_group_symop_operation_xyz
'x, y, z'
'-x, -y, -z'

loop_
_atom_site_label
_atom_site_type_symbol
_atom_site_fract_x
_atom_site_fract_y
_atom_site_fract_z
_atom_site_U_iso_or_equiv
_atom_site_adp_type
_atom_site_occupancy
_atom_site_site_symmetry_order
_atom_site_calc_flag
_atom_site_refinement_flags_posn
_atom_site_refinement_flags_adp
_atom_site_refinement_flags_occupancy
_atom_site_disorder_assembly
_atom_site_disorder_group
Cd1 Cd 0.53995(7) 0.27093(7) 0.84868(5) 0.0251(2) Uani 1 1 d . . . . .
Cd2 Cd 1.500000 1.000000 1.000000 0.0313(3) Uani 1 2 d S . P . .
O4 O 1.2640(6) 0.9445(7) 0.9049(5) 0.0313(14) Uani 1 1 d . . . . .
O6 O 0.5878(7) 1.0650(7) 0.8508(5) 0.0302(14) Uani 1 1 d . . . . .
O5 O 1.2921(7) 1.1706(7) 0.8769(5) 0.0325(14) Uani 1 1 d . . . . .
O9 O 0.5283(7) 0.5434(7) 0.8604(5) 0.0353(15) Uani 1 1 d . . . . .
O2 O 0.7409(8) 0.5119(7) 0.8757(6) 0.0396(16) Uani 1 1 d . . . . .
O3 O 0.6080(7) 0.2931(7) 1.0457(5) 0.0377(16) Uani 1 1 d . . . . .
H3A H 0.548684 0.329348 1.085575 0.057 Uiso 1 1 calc R U . . .
H3B H 0.722521 0.354856 1.082919 0.057 Uiso 1 1 calc DR U . . .
O7 O 0.7883(8) 1.2256(8) 0.7995(6) 0.0510(19) Uani 1 1 d . . . . .
N1 N 0.3966(9) 0.2002(9) 0.6673(6) 0.0313(17) Uani 1 1 d . . . . .
N2 N 0.0697(9) 0.2495(9) 0.5400(6) 0.0354(18) Uani 1 1 d . . . . .
H2 H 0.077443 0.308212 0.601474 0.043 Uiso 1 1 calc DR U . . .
O1 O -0.0720(9) 0.1413(10) 0.3597(6) 0.059(2) Uani 1 1 d . . . . .
C1 C 0.7077(9) 0.8540(9) 0.8473(6) 0.0216(17) Uani 1 1 d . . . . .
H1 H 0.598705 0.814996 0.840242 0.026 Uiso 1 1 calc R U . . .
C2 C 0.7761(9) 0.7590(9) 0.8624(6) 0.0228(17) Uani 1 1 d . . . . .
C3 C 1.0331(9) 0.9708(9) 0.8677(6) 0.0197(17) Uani 1 1 d . . . . .
C4 C 0.7245(10) 1.1087(9) 0.8306(7) 0.0249(18) Uani 1 1 d . . . . .
C5 C 0.8012(10) 1.0072(9) 0.8428(6) 0.0230(18) Uani 1 1 d . . . . .
C6 C 0.9637(9) 1.0643(10) 0.8522(6) 0.0219(17) Uani 1 1 d . . . . .
H6 H 1.026304 1.165440 0.848099 0.026 Uiso 1 1 calc R U . . .
C7 C 0.9390(9) 0.8201(9) 0.8726(6) 0.0208(17) Uani 1 1 d . . . . .
H7 H 0.985957 0.758096 0.883035 0.025 Uiso 1 1 calc R U . . .
C8 C 0.1773(10) 0.1960(10) 0.5455(7) 0.0270(19) Uani 1 1 d . . . . .
C9 C 1.2115(10) 1.0363(10) 0.8842(6) 0.0253(18) Uani 1 1 d . . . . .
C10 C 0.6741(11) 0.5934(10) 0.8677(7) 0.030(2) Uani 1 1 d . . . . .
C11 C 0.2837(11) 0.2394(11) 0.6494(7) 0.031(2) Uani 1 1 d . . . . .
H11 H 0.274272 0.299670 0.709509 0.037 Uiso 1 1 calc R U . . .
C12 C -0.0496(11) 0.2231(11) 0.4503(7) 0.033(2) Uani 1 1 d . . . . .
C13 C -0.1524(11) 0.2949(11) 0.4715(7) 0.034(2) Uani 1 1 d . . . . .
C14 C 0.1962(11) 0.1094(11) 0.4563(7) 0.037(2) Uani 1 1 d . . . . .
H14 H 0.130185 0.079705 0.385106 0.045 Uiso 1 1 calc R U . . .
C15 C 0.4131(12) 0.1152(11) 0.5806(8) 0.039(2) Uani 1 1 d . . . . .
H15 H 0.492736 0.087210 0.591743 0.046 Uiso 1 1 calc R U . . .
C16 C 0.3126(12) 0.0689(12) 0.4747(8) 0.043(2) Uani 1 1 d . . . . .
H16 H 0.325169 0.009568 0.415837 0.052 Uiso 1 1 calc R U . . .
C17 C -0.2531(12) 0.2952(12) 0.3820(8) 0.047(3) Uani 1 1 d . . . . .
H17 H -0.257202 0.251280 0.310156 0.057 Uiso 1 1 calc R U . . .
C18 C -0.1482(12) 0.3670(12) 0.5790(8) 0.048(3) Uani 1 1 d . . . . .
H18 H -0.080751 0.368235 0.640464 0.058 Uiso 1 1 calc DR U . . .
C19 C -0.3413(14) 0.4324(12) 0.5076(11) 0.052(3) Uani 1 1 d . . . . .
C20 C -0.2402(14) 0.4337(13) 0.5934(10) 0.052(3) Uani 1 1 d . . . . .
H20 H -0.233420 0.482040 0.664896 0.063 Uiso 1 1 calc R U . . .
C21 C -0.3484(13) 0.3625(13) 0.4012(10) 0.056(3) Uani 1 1 d . . . . .
H21 H -0.418748 0.360742 0.341198 0.068 Uiso 1 1 calc R U . . .
C22 C -0.4424(14) 0.5056(14) 0.5346(10) 0.058(3) Uani 1 1 d . . . . .
H22 H -0.417455 0.563018 0.607672 0.069 Uiso 1 1 calc R U . . .
O1W O 0.9275(11) 0.4877(12) 1.1152(12) 0.157(6) Uani 1 1 d . . . . .
H1WA H 0.970317 0.524732 1.184831 0.235 Uiso 1 1 d DR U . . .
H1WB H 0.943277 0.567952 1.093621 0.235 Uiso 1 1 d DR U . . .

loop_
_atom_site_aniso_label
_atom_site_aniso_U_11
_atom_site_aniso_U_22
_atom_site_aniso_U_33
_atom_site_aniso_U_23
_atom_site_aniso_U_13
_atom_site_aniso_U_12
Cd1 0.0219(4) 0.0270(3) 0.0310(4) 0.0144(3) 0.0075(3) 0.0136(3)
Cd2 0.0235(5) 0.0430(6) 0.0360(5) 0.0197(4) 0.0094(4) 0.0201(5)
O4 0.012(3) 0.039(4) 0.042(4) 0.015(3) 0.000(2) 0.013(3)
O6 0.027(4) 0.046(4) 0.036(3) 0.020(3) 0.014(3) 0.028(3)
O5 0.016(3) 0.039(4) 0.045(4) 0.018(3) 0.012(3) 0.012(3)
O9 0.023(4) 0.031(3) 0.046(4) 0.012(3) 0.014(3) 0.008(3)
O2 0.035(4) 0.025(3) 0.064(4) 0.017(3) 0.018(3) 0.016(3)
O3 0.032(4) 0.053(4) 0.027(3) 0.003(3) 0.008(3) 0.025(3)
O7 0.040(4) 0.038(4) 0.093(6) 0.037(4) 0.026(4) 0.026(4)
N1 0.025(4) 0.044(5) 0.032(4) 0.014(3) 0.009(3) 0.022(4)
N2 0.036(5) 0.043(5) 0.025(4) 0.000(3) -0.001(3) 0.024(4)
O1 0.060(5) 0.098(6) 0.030(4) 0.006(4) -0.001(3) 0.059(5)
C1 0.008(4) 0.031(5) 0.027(4) 0.006(3) 0.005(3) 0.011(4)
C2 0.015(4) 0.027(4) 0.023(4) 0.005(3) 0.004(3) 0.008(4)
C3 0.019(4) 0.029(4) 0.012(4) 0.002(3) 0.004(3) 0.014(4)
C4 0.017(5) 0.025(5) 0.030(4) 0.001(4) -0.003(3) 0.013(4)
C5 0.029(5) 0.030(5) 0.020(4) 0.012(3) 0.005(3) 0.021(4)
C6 0.019(4) 0.032(5) 0.018(4) 0.010(3) 0.007(3) 0.014(4)
C7 0.022(5) 0.025(4) 0.019(4) 0.007(3) 0.003(3) 0.015(4)
C8 0.020(5) 0.034(5) 0.028(4) 0.011(4) 0.006(4) 0.014(4)
C9 0.020(5) 0.039(5) 0.019(4) 0.010(4) 0.004(3) 0.017(4)
C10 0.040(6) 0.022(4) 0.028(5) 0.006(4) 0.010(4) 0.015(4)
C11 0.033(5) 0.047(6) 0.026(4) 0.013(4) 0.009(4) 0.028(5)
C12 0.033(6) 0.039(5) 0.031(5) 0.014(4) 0.005(4) 0.022(5)
C13 0.024(5) 0.042(5) 0.035(5) 0.009(4) 0.003(4) 0.019(4)
C14 0.037(6) 0.047(6) 0.025(5) 0.002(4) 0.004(4) 0.023(5)
C15 0.037(6) 0.043(6) 0.048(6) 0.014(5) 0.013(5) 0.030(5)
C16 0.049(7) 0.053(6) 0.033(5) 0.000(4) 0.011(5) 0.034(6)
C17 0.041(7) 0.047(6) 0.046(6) 0.008(5) -0.003(5) 0.024(5)
C18 0.050(7) 0.069(7) 0.040(6) 0.024(5) 0.021(5) 0.034(6)
C19 0.048(7) 0.033(6) 0.084(9) 0.020(6) 0.032(6) 0.021(5)
C20 0.054(8) 0.069(8) 0.054(7) 0.018(6) 0.024(6) 0.044(7)
C21 0.035(7) 0.058(7) 0.069(8) 0.011(6) -0.014(5) 0.031(6)
C22 0.051(8) 0.054(7) 0.062(8) 0.017(6) 0.010(6) 0.023(6)
O1W 0.057(8) 0.089(8) 0.264(18) 0.022(9) 0.024(9) 0.007(6)

loop_
_atom_type_symbol
_atom_type_description
_atom_type_scat_dispersion_real
_atom_type_scat_dispersion_imag
_atom_type_scat_source
C C 0.0033 0.0016 'International Tables Vol C Tables 4.2.6.8 and 6.1.1.4'
H H 0.0000 0.0000 'International Tables Vol C Tables 4.2.6.8 and 6.1.1.4'
Cd Cd -0.8075 1.2024 'International Tables Vol C Tables 4.2.6.8 and 6.1.1.4'
N N 0.0061 0.0033 'International Tables Vol C Tables 4.2.6.8 and 6.1.1.4'
O O 0.0106 0.0060 'International Tables Vol C Tables 4.2.6.8 and 6.1.1.4'

loop_
_geom_angle_atom_site_label_1
_geom_angle_atom_site_label_2
_geom_angle_atom_site_label_3
_geom_angle
_geom_angle_site_symmetry_1
_geom_angle_site_symmetry_3
_geom_angle_publ_flag
O5 Cd1 O3 78.7(2) 1_445 . ?
O5 Cd1 N1 83.7(2) 1_445 . ?
O2 Cd1 O5 135.0(2) . 1_445 ?
O2 Cd1 O3 92.3(2) . . ?
O2 Cd1 N1 103.2(3) . . ?
N1 Cd1 O3 161.9(2) . . ?
O4 Cd2 O4 180.0 2_877 . ?
O4 Cd2 O6 86.8(2) 2_877 2_777 ?
O4 Cd2 O6 93.2(2) . 2_777 ?
O4 Cd2 O6 93.2(2) 2_877 1_655 ?
O4 Cd2 O6 86.8(2) . 1_655 ?
O4 Cd2 O3 86.7(2) . 2_767 ?
O4 Cd2 O3 93.3(2) 2_877 2_767 ?
O4 Cd2 O3 86.7(2) 2_877 1_665 ?
O4 Cd2 O3 93.3(2) . 1_665 ?
O6 Cd2 O6 180.0 2_777 1_655 ?
O6 Cd2 O3 104.47(19) 2_777 1_665 ?
O6 Cd2 O3 75.53(19) 2_777 2_767 ?
O6 Cd2 O3 75.53(19) 1_655 1_665 ?
O6 Cd2 O3 104.47(19) 1_655 2_767 ?
O3 Cd2 O3 180.0 2_767 1_665 ?
C9 O4 Cd2 129.7(5) . . ?
Cd1 O6 Cd2 99.89(19) 1_565 1_455 ?
C4 O6 Cd1 104.8(5) . 1_565 ?
C4 O6 Cd2 132.7(5) . 1_455 ?
C9 O5 Cd1 125.8(5) . 1_665 ?
C10 O2 Cd1 104.4(6) . . ?
Cd1 O3 Cd2 90.45(18) . 1_445 ?
Cd1 O3 H3A 113.6 . . ?
Cd1 O3 H3B 113.6 . . ?
Cd2 O3 H3A 113.6 1_445 . ?
Cd2 O3 H3B 113.6 1_445 . ?
H3A O3 H3B 110.8 . . ?
C4 O7 Cd1 82.8(5) . 1_565 ?
C11 N1 Cd1 116.1(5) . . ?
C11 N1 C15 118.5(8) . . ?
C15 N1 Cd1 125.2(6) . . ?
C8 N2 H2 115.3 . . ?
C8 N2 C12 129.4(7) . . ?
C12 N2 H2 115.3 . . ?
C2 C1 H1 119.6 . . ?
C2 C1 C5 120.8(7) . . ?
C5 C1 H1 119.6 . . ?
C1 C2 C10 120.5(7) . . ?
C7 C2 C1 118.4(7) . . ?
C7 C2 C10 121.1(7) . . ?
C6 C3 C9 120.1(7) . . ?
C7 C3 C6 119.6(7) . . ?
C7 C3 C9 120.2(7) . . ?
O6 C4 C5 117.5(7) . . ?
O7 C4 O6 121.6(7) . . ?
O7 C4 C5 120.9(7) . . ?
C1 C5 C4 119.3(7) . . ?
C6 C5 C1 119.4(7) . . ?
C6 C5 C4 121.3(7) . . ?
C3 C6 H6 119.9 . . ?
C5 C6 C3 120.2(7) . . ?
C5 C6 H6 119.9 . . ?
C2 C7 H7 119.2 . . ?
C3 C7 C2 121.6(7) . . ?
C3 C7 H7 119.2 . . ?
N2 C8 C11 116.9(7) . . ?
N2 C8 C14 125.9(8) . . ?
C14 C8 C11 117.0(8) . . ?
O4 C9 C3 114.9(7) . . ?
O5 C9 O4 126.4(8) . . ?
O5 C9 C3 118.7(7) . . ?
O9 C10 C2 119.3(8) . . ?
O2 C10 O9 123.4(8) . . ?
O2 C10 C2 117.2(8) . . ?
N1 C11 C8 123.9(8) . . ?
N1 C11 H11 118.0 . . ?
C8 C11 H11 118.0 . . ?
N2 C12 C13 116.8(8) . . ?
O1 C12 N2 120.9(8) . . ?
O1 C12 C13 122.2(8) . . ?
C17 C13 C12 118.3(8) . . ?
C17 C13 C18 118.3(8) . . ?
C18 C13 C12 123.4(8) . . ?
C8 C14 H14 120.5 . . ?
C16 C14 C8 119.0(8) . . ?
C16 C14 H14 120.5 . . ?
N1 C15 H15 119.6 . . ?
N1 C15 C16 120.8(8) . . ?
C16 C15 H15 119.6 . . ?
C14 C16 C15 120.6(8) . . ?
C14 C16 H16 119.7 . . ?
C15 C16 H16 119.7 . . ?
C13 C17 H17 120.7 . . ?
C13 C17 C21 118.5(10) . . ?
C21 C17 H17 120.7 . . ?
C13 C18 H18 119.5 . . ?
C20 C18 C13 121.0(10) . . ?
C20 C18 H18 119.5 . . ?
C20 C19 C21 118.7(10) . . ?
C20 C19 C22 116.7(10) . . ?
C21 C19 C22 124.6(11) . . ?
C18 C20 H20 119.2 . . ?
C19 C20 C18 121.7(10) . . ?
C19 C20 H20 119.2 . . ?
C17 C21 H21 119.1 . . ?
C19 C21 C17 121.8(10) . . ?
C19 C21 H21 119.1 . . ?
C19 C22 H22 117.8 . . ?
C22 C22 C19 124.4(15) 2_466 . ?
C22 C22 H22 117.8 2_466 . ?
H1WA O1W H1WB 104.5 . . ?

loop_
_geom_bond_atom_site_label_1
_geom_bond_atom_site_label_2
_geom_bond_distance
_geom_bond_site_symmetry_2
_geom_bond_publ_flag
Cd1 O5 2.280(5) 1_445 ?
Cd1 O2 2.222(6) . ?
Cd1 O3 2.445(6) . ?
Cd1 N1 2.296(7) . ?
Cd2 O4 2.170(5) . ?
Cd2 O4 2.170(5) 2_877 ?
Cd2 O6 2.310(5) 2_777 ?
Cd2 O6 2.310(5) 1_655 ?
Cd2 O3 2.519(6) 2_767 ?
Cd2 O3 2.519(6) 1_665 ?
O4 C9 1.271(10) . ?
O6 C4 1.288(9) . ?
O5 C9 1.241(10) . ?
O9 C10 1.252(10) . ?
O2 C10 1.250(10) . ?
O3 H3A 0.9700 . ?
O3 H3B 0.9700 . ?
O7 C4 1.225(10) . ?
N1 C11 1.316(10) . ?
N1 C15 1.346(11) . ?
N2 H2 0.8600 . ?
N2 C8 1.364(10) . ?
N2 C12 1.377(11) . ?
O1 C12 1.211(10) . ?
C1 H1 0.9300 . ?
C1 C2 1.397(11) . ?
C1 C5 1.399(11) . ?
C2 C7 1.388(11) . ?
C2 C10 1.515(11) . ?
C3 C6 1.391(11) . ?
C3 C7 1.382(11) . ?
C3 C9 1.511(11) . ?
C4 C5 1.512(10) . ?
C5 C6 1.390(11) . ?
C6 H6 0.9300 . ?
C7 H7 0.9300 . ?
C8 C11 1.397(12) . ?
C8 C14 1.391(11) . ?
C11 H11 0.9300 . ?
C12 C13 1.496(12) . ?
C13 C17 1.377(13) . ?
C13 C18 1.417(12) . ?
C14 H14 0.9300 . ?
C14 C16 1.357(13) . ?
C15 H15 0.9300 . ?
C15 C16 1.387(13) . ?
C16 H16 0.9300 . ?
C17 H17 0.9300 . ?
C17 C21 1.390(14) . ?
C18 H18 0.9300 . ?
C18 C20 1.346(13) . ?
C19 C20 1.337(16) . ?
C19 C21 1.389(15) . ?
C19 C22 1.508(15) . ?
C20 H20 0.9300 . ?
C21 H21 0.9300 . ?
C22 C22 1.25(2) 2_466 ?
C22 H22 0.9300 . ?
O1W H1WA 0.8499 . ?
O1W H1WB 0.8501 . ?

loop_
_geom_torsion_atom_site_label_1
_geom_torsion_atom_site_label_2
_geom_torsion_atom_site_label_3
_geom_torsion_atom_site_label_4
_geom_torsion
_geom_torsion_site_symmetry_1
_geom_torsion_site_symmetry_2
_geom_torsion_site_symmetry_3
_geom_torsion_site_symmetry_4
_geom_torsion_publ_flag
Cd1 O6 C4 O7 -10.8(10) 1_565 . . . ?
Cd1 O6 C4 C5 171.3(5) 1_565 . . . ?
Cd1 O5 C9 O4 18.7(11) 1_665 . . . ?
Cd1 O5 C9 C3 -161.4(5) 1_665 . . . ?
Cd1 O2 C10 O9 8.1(10) . . . . ?
Cd1 O2 C10 C2 -169.6(6) . . . . ?
Cd1 O7 C4 O6 8.6(8) 1_565 . . . ?
Cd1 O7 C4 C5 -173.6(7) 1_565 . . . ?
Cd1 N1 C11 C8 -175.1(7) . . . . ?
Cd1 N1 C15 C16 175.3(7) . . . . ?
Cd2 O4 C9 O5 29.1(12) . . . . ?
Cd2 O4 C9 C3 -150.8(5) . . . . ?
Cd2 O6 C4 O7 -129.8(8) 1_455 . . . ?
Cd2 O6 C4 C5 52.3(10) 1_455 . . . ?
O6 C4 C5 C1 16.0(11) . . . . ?
O6 C4 C5 C6 -162.5(7) . . . . ?
O7 C4 C5 C1 -161.9(8) . . . . ?
O7 C4 C5 C6 19.6(12) . . . . ?
N1 C15 C16 C14 0.5(15) . . . . ?
N2 C8 C11 N1 -178.3(8) . . . . ?
N2 C8 C14 C16 177.9(9) . . . . ?
N2 C12 C13 C17 168.6(9) . . . . ?
N2 C12 C13 C18 -9.4(13) . . . . ?
O1 C12 C13 C17 -13.6(14) . . . . ?
O1 C12 C13 C18 168.4(10) . . . . ?
C1 C2 C7 C3 -0.3(11) . . . . ?
C1 C2 C10 O9 -1.3(11) . . . . ?
C1 C2 C10 O2 176.5(7) . . . . ?
C1 C5 C6 C3 -1.0(11) . . . . ?
C2 C1 C5 C4 -177.8(7) . . . . ?
C2 C1 C5 C6 0.7(11) . . . . ?
C4 C5 C6 C3 177.5(7) . . . . ?
C5 C1 C2 C7 -0.1(11) . . . . ?
C5 C1 C2 C10 179.8(7) . . . . ?
C6 C3 C7 C2 0.0(11) . . . . ?
C6 C3 C9 O4 175.6(7) . . . . ?
C6 C3 C9 O5 -4.4(10) . . . . ?
C7 C2 C10 O9 178.5(7) . . . . ?
C7 C2 C10 O2 -3.6(11) . . . . ?
C7 C3 C6 C5 0.6(11) . . . . ?
C7 C3 C9 O4 -1.7(10) . . . . ?
C7 C3 C9 O5 178.4(7) . . . . ?
C8 N2 C12 O1 0.5(15) . . . . ?
C8 N2 C12 C13 178.2(8) . . . . ?
C8 C14 C16 C15 -1.0(15) . . . . ?
C9 C3 C6 C5 -176.6(7) . . . . ?
C9 C3 C7 C2 177.3(7) . . . . ?
C10 C2 C7 C3 179.9(7) . . . . ?
C11 N1 C15 C16 -0.4(13) . . . . ?
C11 C8 C14 C16 1.6(13) . . . . ?
C12 N2 C8 C11 -178.7(9) . . . . ?
C12 N2 C8 C14 5.0(15) . . . . ?
C12 C13 C17 C21 -179.7(9) . . . . ?
C12 C13 C18 C20 178.2(10) . . . . ?
C13 C17 C21 C19 1.7(17) . . . . ?
C13 C18 C20 C19 1.3(17) . . . . ?
C14 C8 C11 N1 -1.6(14) . . . . ?
C15 N1 C11 C8 1.0(13) . . . . ?
C17 C13 C18 C20 0.2(15) . . . . ?
C18 C13 C17 C21 -1.6(15) . . . . ?
C20 C19 C21 C17 -0.3(17) . . . . ?
C20 C19 C22 C22 -169.5(16) . . . 2_466 ?
C21 C19 C20 C18 -1.2(17) . . . . ?
C21 C19 C22 C22 9(2) . . . 2_466 ?
C22 C19 C20 C18 177.8(10) . . . . ?
C22 C19 C21 C17 -179.2(10) . . . . ?
